data_2017501
loop_
_publ_author_name
'Poto\<c\<n\'ak, Ivan'
'Imrich, J\'an'
'Danihel, Ivan'
'Ko\<z\'i\<sek, Jozef'
'Klika, Karel Douglas'

_publ_section_title
;
 4-(9,10-Dihydroacridin-9-ylidene)thiosemicarbazide and its
 five-membered thiazole and six-membered thiazine derivatives
;
_journal_coeditor_code DN3135
_journal_issue 2
_journal_name_full 'Acta Crystallographica Section C'
_journal_page_first o87
_journal_page_last o92
_journal_paper_doi 10.1107/S0108270110001277
_journal_volume 66
_journal_year 2010
_chemical_formula_iupac 'C14 H12 N4 S'
_chemical_formula_moiety 'C14 H12 N4 S'
_chemical_formula_sum 'C14 H12 N4 S'
_chemical_formula_weight 268.34
_chemical_melting_point 483
_chemical_name_systematic
;
4-(9,10-dihydroacridin-9-ylidene)thiosemicarbazide
;
_space_group_IT_number 14
_symmetry_cell_setting monoclinic
_symmetry_space_group_name_Hall '-P 2ybc'
_symmetry_space_group_name_H-M 'P 1 21/c 1'
_atom_sites_solution_hydrogens geom
_atom_sites_solution_primary direct
_atom_sites_solution_secondary difmap
_audit_creation_method SHELXL-97
_cell_angle_alpha 90.00
_cell_angle_beta 99.372(6)
_cell_angle_gamma 90.00
_cell_formula_units_Z 4
_cell_length_a 8.6535(5)
_cell_length_b 18.6374(9)
_cell_length_c 7.8350(6)
_cell_measurement_reflns_used 2725
_cell_measurement_temperature 293(2)
_cell_measurement_theta_max 29.5790
_cell_measurement_theta_min 2.6243
_cell_volume 1246.75(14)
_computing_cell_refinement 'CrysAlis RED (Oxford Diffraction, 2006)'
_computing_data_collection 'CrysAlis CCD (Oxford Diffraction, 2006)'
_computing_data_reduction 'CrysAlis RED (Oxford Diffraction, 2006)'
_computing_molecular_graphics 'DIAMOND (Brandenburg, 2000)'
_computing_publication_material 'SHELXL97 (Sheldrick, 2008); PARST ? (Nardelli, 1995)'
_computing_structure_refinement 'SHELXL97 (Sheldrick, 2008)'
_computing_structure_solution 'SHELXS97 (Sheldrick, 2008)'
_diffrn_ambient_temperature 293(2)
_diffrn_measured_fraction_theta_full 0.999
_diffrn_measured_fraction_theta_max 0.999
_diffrn_measurement_device_type
;
Oxford Diffraction Xcalibur2 with Sapphire2 CCD detector
;
_diffrn_measurement_method 'Rotation method data acquisition using \w scans'
_diffrn_radiation_monochromator graphite
_diffrn_radiation_source 'fine-focus sealed tube'
_diffrn_radiation_type MoK\a
_diffrn_radiation_wavelength 0.71073
_diffrn_reflns_av_R_equivalents 0.0464
_diffrn_reflns_av_sigmaI/netI 0.0667
_diffrn_reflns_limit_h_max 10
_diffrn_reflns_limit_h_min -10
_diffrn_reflns_limit_k_max 22
_diffrn_reflns_limit_k_min -22
_diffrn_reflns_limit_l_max 9
_diffrn_reflns_limit_l_min -9
_diffrn_reflns_number 13277
_diffrn_reflns_theta_full 25.05
_diffrn_reflns_theta_max 25.05
_diffrn_reflns_theta_min 2.85
_diffrn_standards_decay_% 0
_diffrn_standards_number 0
_exptl_absorpt_coefficient_mu 0.250
_exptl_absorpt_correction_T_max 0.982
_exptl_absorpt_correction_T_min 0.942
_exptl_absorpt_correction_type analytical
_exptl_absorpt_process_details
;
(Clark & Reid, 1995)
;
_exptl_crystal_colour orange
_exptl_crystal_density_diffrn 1.430
_exptl_crystal_density_method 'not measured'
_exptl_crystal_description prism
_exptl_crystal_F_000 560
_exptl_crystal_size_max 0.3550
_exptl_crystal_size_mid 0.1162
_exptl_crystal_size_min 0.0784
_refine_diff_density_max 0.130
_refine_diff_density_min -0.139
_refine_ls_extinction_method none
_refine_ls_goodness_of_fit_ref 0.973
_refine_ls_hydrogen_treatment mixed
_refine_ls_matrix_type full
_refine_ls_number_parameters 198
_refine_ls_number_reflns 2208
_refine_ls_number_restraints 0
_refine_ls_restrained_S_all 0.973
_refine_ls_R_factor_all 0.1078
_refine_ls_R_factor_gt 0.0398
_refine_ls_shift/su_max 0.001
_refine_ls_shift/su_mean 0.000
_refine_ls_structure_factor_coef Fsqd
_refine_ls_weighting_details 'calc w=1/[\s^2^(Fo^2^)+(0.0265P)^2^+0.0000P] where P=(Fo^2^+2Fc^2^)/3'
_refine_ls_weighting_scheme calc
_refine_ls_wR_factor_gt 0.0696
_refine_ls_wR_factor_ref 0.0766
_reflns_number_gt 1077
_reflns_number_total 2208
_reflns_threshold_expression I>2s(I)
_cod_data_source_file dn3135.cif
_cod_data_source_block III
_cod_original_cell_volume 1246.75(13)
_cod_original_sg_symbol_H-M P21/c
_cod_database_code 2017501
_cod_database_fobs_code 2017501

loop_
_symmetry_equiv_pos_as_xyz
'x, y, z'
'-x, y+1/2, -z+1/2'
'-x, -y, -z'
'x, -y-1/2, z-1/2'

loop_
_atom_site_type_symbol
_atom_site_label
_atom_site_fract_x
_atom_site_fract_y
_atom_site_fract_z
_atom_site_U_iso_or_equiv
_atom_site_adp_type
_atom_site_calc_flag
_atom_site_refinement_flags
_atom_site_occupancy
_atom_site_disorder_assembly
_atom_site_disorder_group
N N3 0.4003(3) 0.40293(13) 0.5112(3) 0.0749(7) Uani d . 1 . .
H H4 0.471(3) 0.4309(14) 0.483(3) 0.118(12) Uiso d . 1 . .
H H5 0.395(3) 0.3524(15) 0.490(3) 0.118(11) Uiso d . 1 . .
C C2 0.2959(3) 0.43085(11) 0.5905(3) 0.0529(6) Uani d . 1 . .
S S1A 0.3067(7) 0.51590(11) 0.6540(11) 0.0769(15) Uani d P 0.730(15) . .
S S1B 0.2404(15) 0.5239(3) 0.558(2) 0.063(2) Uani d P 0.270(15) . .
N N12' 0.1889(3) 0.38506(11) 0.6358(3) 0.0666(7) Uani d . 1 . .
H H12' 0.146(4) 0.4010(18) 0.712(4) 0.168(17) Uiso d . 1 . .
N N11' 0.2136(2) 0.31255(10) 0.6142(2) 0.0525(5) Uani d . 1 . .
C C9' 0.1116(3) 0.26535(11) 0.6485(3) 0.0415(6) Uani d . 1 . .
C C8A' -0.0407(3) 0.27492(11) 0.7008(3) 0.0412(6) Uani d . 1 . .
C C8' -0.1157(3) 0.34000(12) 0.7105(3) 0.0715(8) Uani d . 1 . .
H H8' -0.0657 0.3817 0.6839 0.086 Uiso calc R 1 . .
C C7' -0.2607(3) 0.34525(14) 0.7580(4) 0.0829(8) Uani d . 1 . .
H H7' -0.3063 0.3901 0.7643 0.100 Uiso calc R 1 . .
C C6' -0.3392(3) 0.28501(14) 0.7962(3) 0.0690(7) Uani d . 1 . .
H H6' -0.4373 0.2888 0.8294 0.083 Uiso calc R 1 . .
C C5' -0.2726(3) 0.22031(13) 0.7852(3) 0.0628(7) Uani d . 1 . .
H H5' -0.3257 0.1792 0.8098 0.075 Uiso calc R 1 . .
C C10A' -0.1258(3) 0.21421(12) 0.7375(3) 0.0482(6) Uani d . 1 . .
N N10' -0.0644(3) 0.14714(11) 0.7248(3) 0.0675(7) Uani d . 1 . .
H H10' -0.114(3) 0.1130(12) 0.753(3) 0.069(9) Uiso d . 1 . .
C C4A' 0.0733(3) 0.13409(12) 0.6661(3) 0.0508(6) Uani d . 1 . .
C C4' 0.1214(3) 0.06328(12) 0.6461(3) 0.0656(7) Uani d . 1 . .
H H4' 0.0599 0.0253 0.6729 0.079 Uiso calc R 1 . .
C C3' 0.2576(4) 0.05016(14) 0.5876(3) 0.0773(8) Uani d . 1 . .
H H3' 0.2887 0.0031 0.5726 0.093 Uiso calc R 1 . .
C C2' 0.3500(3) 0.10631(14) 0.5502(3) 0.0782(8) Uani d . 1 . .
H H2' 0.4441 0.0971 0.5114 0.094 Uiso calc R 1 . .
C C1' 0.3037(3) 0.17562(12) 0.5701(3) 0.0598(7) Uani d . 1 . .
H H1' 0.3675 0.2130 0.5447 0.072 Uiso calc R 1 . .
C C9A' 0.1635(3) 0.19160(10) 0.6273(3) 0.0426(6) Uani d . 1 . .

loop_
_atom_site_aniso_label
_atom_site_aniso_U_11
_atom_site_aniso_U_22
_atom_site_aniso_U_33
_atom_site_aniso_U_12
_atom_site_aniso_U_13
_atom_site_aniso_U_23
N3 0.0645(17) 0.0443(14) 0.126(2) -0.0076(13) 0.0459(15) 0.0064(15)
C2 0.0583(17) 0.0424(14) 0.0632(18) -0.0087(13) 0.0252(14) 0.0006(12)
S1A 0.080(2) 0.0369(6) 0.128(3) -0.0116(8) 0.061(2) -0.0102(11)
S1B 0.066(4) 0.0399(17) 0.089(6) -0.0082(19) 0.029(4) -0.008(2)
N12' 0.0725(16) 0.0369(13) 0.103(2) -0.0177(11) 0.0506(15) -0.0107(12)
N11' 0.0577(14) 0.0383(12) 0.0658(15) -0.0121(10) 0.0226(11) -0.0044(9)
C9' 0.0450(16) 0.0391(14) 0.0401(15) -0.0091(12) 0.0056(12) 0.0011(11)
C8A' 0.0432(16) 0.0391(14) 0.0411(15) -0.0041(11) 0.0064(11) 0.0012(11)
C8' 0.0486(17) 0.0522(16) 0.116(2) -0.0048(14) 0.0208(16) -0.0072(15)
C7' 0.0553(19) 0.0635(18) 0.134(3) 0.0039(15) 0.0280(18) -0.0233(17)
C6' 0.0452(17) 0.088(2) 0.077(2) -0.0064(16) 0.0193(13) -0.0011(17)
C5' 0.0571(19) 0.0602(17) 0.074(2) -0.0083(14) 0.0185(15) 0.0145(14)
C10A' 0.0423(16) 0.0520(16) 0.0509(17) -0.0016(13) 0.0092(13) 0.0078(12)
N10' 0.0561(16) 0.0426(14) 0.107(2) -0.0126(13) 0.0223(13) 0.0137(13)
C4A' 0.0516(17) 0.0446(15) 0.0553(17) -0.0065(13) 0.0056(13) 0.0022(13)
C4' 0.077(2) 0.0402(16) 0.079(2) -0.0095(14) 0.0120(16) 0.0032(14)
C3' 0.104(3) 0.0478(17) 0.083(2) 0.0166(17) 0.0222(19) 0.0001(15)
C2' 0.081(2) 0.0639(19) 0.097(2) 0.0167(17) 0.0383(17) 0.0122(17)
C1' 0.0609(18) 0.0501(16) 0.0724(19) 0.0023(13) 0.0224(15) 0.0114(13)
C9A' 0.0456(15) 0.0387(14) 0.0428(15) -0.0058(12) 0.0047(12) 0.0032(11)

loop_
_atom_type_symbol
_atom_type_description
_atom_type_scat_dispersion_real
_atom_type_scat_dispersion_imag
_atom_type_scat_source
C C 0.0033 0.0016 'International Tables Vol C Tables 4.2.6.8 and 6.1.1.4'
H H 0.0000 0.0000 'International Tables Vol C Tables 4.2.6.8 and 6.1.1.4'
N N 0.0061 0.0033 'International Tables Vol C Tables 4.2.6.8 and 6.1.1.4'
S S 0.1246 0.1234 'International Tables Vol C Tables 4.2.6.8 and 6.1.1.4'

loop_
_geom_angle_atom_site_label_1
_geom_angle_atom_site_label_2
_geom_angle_atom_site_label_3
_geom_angle_site_symmetry_1
_geom_angle_site_symmetry_3
_geom_angle
_geom_angle_publ_flag
C2 N3 H4 . . 117.5(18) ?
C2 N3 H5 . . 117.9(16) ?
H4 N3 H5 . . 125(2) ?
N3 C2 N12' . . 115.9(2) ?
N3 C2 S1A . . 121.4(2) ?
N12' C2 S1A . . 122.2(2) ?
N3 C2 S1B . . 120.8(3) ?
N12' C2 S1B . . 117.8(3) ?
S1A C2 S1B . . 29.1(2) ?
S1B S1A C2 . . 84.8(5) ?
S1A S1B C2 . . 66.1(7) ?
C2 N12' N11' . . 117.4(2) yes
C2 N12' H12' . . 112(2) ?
N11' N12' H12' . . 123(2) ?
C9' N11' N12' . . 120.75(18) yes
N11' C9' C8A' . . 130.54(19) ?
N11' C9' C9A' . . 112.3(2) ?
C8A' C9' C9A' . . 117.12(19) ?
C8' C8A' C10A' . . 115.4(2) ?
C8' C8A' C9' . . 125.3(2) ?
C10A' C8A' C9' . . 119.22(19) ?
C7' C8' C8A' . . 122.4(2) ?
C7' C8' H8' . . 118.8 ?
C8A' C8' H8' . . 118.8 ?
C8' C7' C6' . . 120.7(2) ?
C8' C7' H7' . . 119.7 ?
C6' C7' H7' . . 119.7 ?
C5' C6' C7' . . 119.2(2) ?
C5' C6' H6' . . 120.4 ?
C7' C6' H6' . . 120.4 ?
C6' C5' C10A' . . 120.8(2) ?
C6' C5' H5' . . 119.6 ?
C10A' C5' H5' . . 119.6 ?
N10' C10A' C5' . . 118.6(2) ?
N10' C10A' C8A' . . 119.9(2) ?
C5' C10A' C8A' . . 121.5(2) ?
C4A' N10' C10A' . . 123.8(2) ?
C4A' N10' H10' . . 118.6(16) ?
C10A' N10' H10' . . 117.6(16) ?
N10' C4A' C9A' . . 119.2(2) ?
N10' C4A' C4' . . 119.8(2) ?
C9A' C4A' C4' . . 121.0(2) ?
C3' C4' C4A' . . 119.9(2) ?
C3' C4' H4' . . 120.0 ?
C4A' C4' H4' . . 120.0 ?
C4' C3' C2' . . 120.2(2) ?
C4' C3' H3' . . 119.9 ?
C2' C3' H3' . . 119.9 ?
C1' C2' C3' . . 120.1(2) ?
C1' C2' H2' . . 119.9 ?
C3' C2' H2' . . 119.9 ?
C2' C1' C9A' . . 121.7(2) ?
C2' C1' H1' . . 119.2 ?
C9A' C1' H1' . . 119.2 ?
C4A' C9A' C1' . . 117.1(2) ?
C4A' C9A' C9' . . 120.4(2) ?
C1' C9A' C9' . . 122.4(2) ?

loop_
_geom_bond_atom_site_label_1
_geom_bond_atom_site_label_2
_geom_bond_site_symmetry_2
_geom_bond_distance
_geom_bond_publ_flag
N3 C2 . 1.286(3) yes
N3 H4 . 0.86(3) ?
N3 H5 . 0.96(3) ?
C2 N12' . 1.349(3) yes
C2 S1A . 1.659(3) ?
C2 S1B . 1.807(9) ?
S1A S1B . 0.883(9) ?
N12' N11' . 1.383(2) yes
N12' H12' . 0.81(3) ?
N11' C9' . 1.304(2) yes
C9' C8A' . 1.454(3) yes
C9' C9A' . 1.464(3) yes
C8A' C8' . 1.384(3) ?
C8A' C10A' . 1.405(3) ?
C8' C7' . 1.369(3) ?
C8' H8' . 0.9300 ?
C7' C6' . 1.371(3) ?
C7' H7' . 0.9300 ?
C6' C5' . 1.345(3) ?
C6' H6' . 0.9300 ?
C5' C10A' . 1.386(3) ?
C5' H5' . 0.9300 ?
C10A' N10' . 1.368(3) ?
N10' C4A' . 1.367(3) ?
N10' H10' . 0.82(2) ?
C4A' C9A' . 1.388(3) ?
C4A' C4' . 1.400(3) ?
C4' C3' . 1.354(3) ?
C4' H4' . 0.9300 ?
C3' C2' . 1.377(3) ?
C3' H3' . 0.9300 ?
C2' C1' . 1.369(3) ?
C2' H2' . 0.9300 ?
C1' C9A' . 1.393(3) ?
C1' H1' . 0.9300 ?

loop_
_geom_hbond_atom_site_label_D
_geom_hbond_atom_site_label_H
_geom_hbond_atom_site_label_A
_geom_hbond_site_symmetry_A
_geom_hbond_distance_DH
_geom_hbond_distance_HA
_geom_hbond_distance_DA
_geom_hbond_angle_DHA
N3 H5 N11' . 0.96(3) 2.11(3) 2.554(3) 106.3(19)

loop_
_geom_torsion_atom_site_label_1
_geom_torsion_atom_site_label_2
_geom_torsion_atom_site_label_3
_geom_torsion_atom_site_label_4
_geom_torsion_site_symmetry_1
_geom_torsion_site_symmetry_2
_geom_torsion_site_symmetry_3
_geom_torsion_site_symmetry_4
_geom_torsion
_geom_torsion_publ_flag
N3 C2 S1A S1B . . . . 97.7(5) ?
N12' C2 S1A S1B . . . . -90.1(5) ?
N3 C2 S1B S1A . . . . -100.3(5) ?
N12' C2 S1B S1A . . . . 107.0(5) ?
N3 C2 N12' N11' . . . . 8.4(3) yes
S1A C2 N12' N11' . . . . -164.1(4) ?
S1B C2 N12' N11' . . . . 162.5(6) ?
C2 N12' N11' C9' . . . . -177.1(2) ?
N12' N11' C9' C8A' . . . . 4.1(3) ?
N12' N11' C9' C9A' . . . . -176.6(2) yes
N11' C9' C8A' C8' . . . . 6.0(4) ?
C9A' C9' C8A' C8' . . . . -173.2(2) ?
N11' C9' C8A' C10A' . . . . -177.2(2) ?
C9A' C9' C8A' C10A' . . . . 3.5(3) ?
C10A' C8A' C8' C7' . . . . 2.0(3) ?
C9' C8A' C8' C7' . . . . 178.8(2) ?
C8A' C8' C7' C6' . . . . -0.8(4) ?
C8' C7' C6' C5' . . . . -0.6(4) ?
C7' C6' C5' C10A' . . . . 0.6(4) ?
C6' C5' C10A' N10' . . . . -178.7(2) ?
C6' C5' C10A' C8A' . . . . 0.7(3) ?
C8' C8A' C10A' N10' . . . . 177.5(2) ?
C9' C8A' C10A' N10' . . . . 0.4(3) ?
C8' C8A' C10A' C5' . . . . -1.9(3) ?
C9' C8A' C10A' C5' . . . . -178.96(19) ?
C5' C10A' N10' C4A' . . . . 174.7(2) ?
C8A' C10A' N10' C4A' . . . . -4.7(3) ?
C10A' N10' C4A' C9A' . . . . 4.5(3) ?
C10A' N10' C4A' C4' . . . . -175.5(2) ?
N10' C4A' C4' C3' . . . . 179.8(2) ?
C9A' C4A' C4' C3' . . . . -0.1(4) ?
C4A' C4' C3' C2' . . . . 1.0(4) ?
C4' C3' C2' C1' . . . . -0.8(4) ?
C3' C2' C1' C9A' . . . . -0.2(4) ?
N10' C4A' C9A' C1' . . . . 179.2(2) ?
C4' C4A' C9A' C1' . . . . -0.8(3) ?
N10' C4A' C9A' C9' . . . . -0.1(3) ?
C4' C4A' C9A' C9' . . . . 179.9(2) ?
C2' C1' C9A' C4A' . . . . 1.0(3) ?
C2' C1' C9A' C9' . . . . -179.7(2) ?
N11' C9' C9A' C4A' . . . . 176.92(19) ?
C8A' C9' C9A' C4A' . . . . -3.7(3) ?
N11' C9' C9A' C1' . . . . -2.4(3) ?
C8A' C9' C9A' C1' . . . . 176.99(19) ?
